data_1506694
loop_
_publ_author_name
'Muthusamy, Sengodagounder'
'Gnanaprakasam, Boopathy'
'Suresh, Eringathodi'

_publ_section_title
;
 Regioselective nucleophilic addition to carbonyl ylide intermediates: a
 novel diastereoselective synthesis of cycloalkyl fused furan-3-ones.
;
_journal_issue 21
_journal_name_full 'Organic letters'
_journal_page_first 4577
_journal_page_last 4580
_journal_paper_doi 10.1021/ol051562w
_journal_volume 7
_journal_year 2005
_chemical_formula_sum 'C18 H22 N2 O6'
_chemical_formula_weight 362.38
_chemical_name_common 3-oxooctahydro-1-benzofuran-2-carboxylate
_chemical_name_systematic
; 
 ? 
;
_space_group_IT_number 2
_symmetry_cell_setting triclinic
_symmetry_space_group_name_Hall '-P 1'
_symmetry_space_group_name_H-M 'P -1'
_atom_sites_solution_hydrogens geom
_atom_sites_solution_primary direct
_atom_sites_solution_secondary difmap
_audit_creation_method SHELXL-97
_cell_angle_alpha 91.049(3)
_cell_angle_beta 95.024(3)
_cell_angle_gamma 95.584(3)
_cell_formula_units_Z 2
_cell_length_a 6.6119(9)
_cell_length_b 10.4176(14)
_cell_length_c 13.0721(17)
_cell_measurement_temperature 300(2)
_cell_volume 892.4(2)
_computing_cell_refinement 'BRUKER SMART'
_computing_data_collection 'BRUKER SMART'
_computing_data_reduction 'BRUKER SAINT'
_computing_molecular_graphics 'ORTEP, PLATON'
_computing_structure_refinement 'SHELXL-97 (Sheldrick, 1997)'
_computing_structure_solution 'SHELXS-97 (Sheldrick, 1990)'
_diffrn_ambient_temperature 273(2)
_diffrn_measured_fraction_theta_full 0.955
_diffrn_measured_fraction_theta_max 0.955
_diffrn_measurement_device_type 'BRUKER SMART APEX CCD DIFFRACTOMETER'
_diffrn_measurement_method 'OMEGA-PHI SCAN'
_diffrn_radiation_monochromator graphite
_diffrn_radiation_source 'fine-focus sealed tube'
_diffrn_radiation_type MoK\a
_diffrn_radiation_wavelength 0.71073
_diffrn_reflns_av_R_equivalents 0.0450
_diffrn_reflns_av_sigmaI/netI 0.1221
_diffrn_reflns_limit_h_max 7
_diffrn_reflns_limit_h_min -7
_diffrn_reflns_limit_k_max 12
_diffrn_reflns_limit_k_min -12
_diffrn_reflns_limit_l_max 7
_diffrn_reflns_limit_l_min -15
_diffrn_reflns_number 4345
_diffrn_reflns_theta_full 25.00
_diffrn_reflns_theta_max 25.00
_diffrn_reflns_theta_min 2.48
_exptl_absorpt_coefficient_mu 0.102
_exptl_crystal_colour 'pale yellow'
_exptl_crystal_density_diffrn 1.349
_exptl_crystal_density_method 'not measured'
_exptl_crystal_description Plates
_exptl_crystal_F_000 384
_exptl_crystal_size_max 0.12
_exptl_crystal_size_mid 0.08
_exptl_crystal_size_min 0.04
_refine_diff_density_max 0.261
_refine_diff_density_min -0.313
_refine_diff_density_rms 0.062
_refine_ls_extinction_method none
_refine_ls_goodness_of_fit_ref 1.030
_refine_ls_hydrogen_treatment mixed
_refine_ls_matrix_type full
_refine_ls_number_parameters 241
_refine_ls_number_reflns 2995
_refine_ls_number_restraints 0
_refine_ls_restrained_S_all 1.030
_refine_ls_R_factor_all 0.1550
_refine_ls_R_factor_gt 0.0778
_refine_ls_shift/su_max 0.000
_refine_ls_shift/su_mean 0.000
_refine_ls_structure_factor_coef Fsqd
_refine_ls_weighting_details 'w=1/[\s^2^(Fo^2^)+(0.0863P)^2^+0.0000P] where P=(Fo^2^+2Fc^2^)/3'
_refine_ls_weighting_scheme calc
_refine_ls_wR_factor_gt 0.1642
_refine_ls_wR_factor_ref 0.2211
_reflns_number_gt 1481
_reflns_number_total 2995
_reflns_threshold_expression >2sigma(I)
_cod_data_source_file ol051562wrom20050822_055134.cif
_cod_data_source_block compound_5g
_cod_depositor_comments
;
The following automatic conversions were performed:

'_refine_ls_weighting_scheme' value 'calc
w=1/[\s^2^(Fo^2^)+(0.0863P)^2^+0.0000P] where P=(Fo^2^+2Fc^2^)/3' was
changed to 'calc'. New tag '_refine_ls_weighting_details' was
created. The value of the new tag was set to
'w=1/[\s^2^(Fo^2^)+(0.0863P)^2^+0.0000P] where P=(Fo^2^+2Fc^2^)/3'.

Automatic conversion script
Id: cif_fix_values 3143 2015-03-26 13:38:13Z robertas 
;
_cod_original_sg_symbol_H-M P-1
_cod_database_code 1506694

loop_
_symmetry_equiv_pos_as_xyz
'x, y, z'
'-x, -y, -z'

loop_
_atom_site_label
_atom_site_type_symbol
_atom_site_fract_x
_atom_site_fract_y
_atom_site_fract_z
_atom_site_U_iso_or_equiv
_atom_site_adp_type
_atom_site_occupancy
_atom_site_calc_flag
_atom_site_refinement_flags
O1 O 0.1214(4) 0.1612(3) 0.2837(2) 0.0378(8) Uani 1 d .
N8 N 0.4708(6) 0.1350(4) 0.3241(3) 0.0404(10) Uani 1 d .
O20 O -0.0414(5) 0.3453(3) 0.0744(3) 0.0542(10) Uani 1 d .
O19 O -0.2203(5) 0.2147(3) 0.1739(3) 0.0566(10) Uani 1 d .
O4 O 0.2971(5) 0.1583(4) 0.0393(3) 0.0602(10) Uani 1 d .
C9 C 0.5261(6) 0.2188(4) 0.4066(4) 0.0389(12) Uani 1 d .
C14 C 0.7295(7) 0.2689(4) 0.4225(4) 0.0399(12) Uani 1 d .
H14 H 0.8215 0.2466 0.3769 0.048 Uiso 1 calc R
C18 C -0.0615(7) 0.2601(4) 0.1465(4) 0.0393(12) Uani 1 d .
C2 C 0.1456(6) 0.2275(4) 0.1917(3) 0.0361(11) Uani 1 d .
H2 H 0.2366 0.3070 0.2060 0.043 Uiso 1 calc R
C12 C 0.6590(7) 0.3795(4) 0.5738(4) 0.0420(12) Uani 1 d .
C7A C 0.2718(6) 0.0688(4) 0.2937(3) 0.0357(11) Uani 1 d .
C3 C 0.2466(6) 0.1348(5) 0.1236(4) 0.0403(12) Uani 1 d .
C11 C 0.4573(7) 0.3332(5) 0.5577(4) 0.0476(13) Uani 1 d .
H11 H 0.3657 0.3559 0.6034 0.057 Uiso 1 calc R
C13 C 0.7962(7) 0.3506(4) 0.5044(4) 0.0436(12) Uani 1 d .
H13 H 0.9313 0.3861 0.5133 0.052 Uiso 1 calc R
N15 N 0.7332(8) 0.4629(4) 0.6627(4) 0.0630(13) Uani 1 d .
O17 O 0.9079(6) 0.5122(4) 0.6710(3) 0.0770(13) Uani 1 d .
C10 C 0.3895(7) 0.2533(4) 0.4741(4) 0.0435(12) Uani 1 d .
H10 H 0.2523 0.2226 0.4630 0.052 Uiso 1 calc R
C3A C 0.2669(6) 0.0136(4) 0.1834(4) 0.0390(12) Uani 1 d .
C6 C 0.0021(7) -0.1050(5) 0.3385(5) 0.0616(16) Uani 1 d .
H6A H -0.1050 -0.0475 0.3356 0.074 Uiso 1 calc R
H6B H -0.0284 -0.1702 0.3885 0.074 Uiso 1 calc R
O16 O 0.6142(7) 0.4784(5) 0.7266(4) 0.1002(17) Uani 1 d .
C23 C 0.4458(7) -0.0597(5) 0.1586(4) 0.0576(15) Uani 1 d .
H23A H 0.4279 -0.0879 0.0877 0.086 Uiso 1 calc R
H23B H 0.4516 -0.1334 0.2014 0.086 Uiso 1 calc R
H23C H 0.5705 -0.0041 0.1709 0.086 Uiso 1 calc R
C4 C 0.0606(7) -0.0697(5) 0.1551(4) 0.0500(14) Uani 1 d .
H4B H -0.0473 -0.0130 0.1471 0.060 Uiso 1 calc R
H4A H 0.0664 -0.1133 0.0894 0.060 Uiso 1 calc R
C5 C 0.0063(8) -0.1698(5) 0.2335(5) 0.0665(17) Uani 1 d .
H5B H 0.1060 -0.2323 0.2374 0.080 Uiso 1 calc R
H5A H -0.1264 -0.2152 0.2125 0.080 Uiso 1 calc R
C7 C 0.2050(7) -0.0291(5) 0.3723(4) 0.0494(13) Uani 1 d .
H7B H 0.3085 -0.0885 0.3836 0.059 Uiso 1 calc R
H7A H 0.1944 0.0157 0.4370 0.059 Uiso 1 calc R
C21 C -0.2276(8) 0.3975(5) 0.0321(4) 0.0631(16) Uani 1 d .
H21A H -0.3403 0.3301 0.0265 0.076 Uiso 1 calc R
H21B H -0.2093 0.4296 -0.0360 0.076 Uiso 1 calc R
C22 C -0.2745(10) 0.5054(7) 0.1015(5) 0.100(2) Uani 1 d .
H22B H -0.3023 0.4720 0.1673 0.151 Uiso 1 calc R
H22A H -0.3916 0.5435 0.0717 0.151 Uiso 1 calc R
H22C H -0.1595 0.5697 0.1099 0.151 Uiso 1 calc R
H8 H 0.564(7) 0.141(4) 0.280(4) 0.048(15) Uiso 1 d .

loop_
_atom_site_aniso_label
_atom_site_aniso_U_11
_atom_site_aniso_U_22
_atom_site_aniso_U_33
_atom_site_aniso_U_23
_atom_site_aniso_U_13
_atom_site_aniso_U_12
O1 0.0338(17) 0.0403(18) 0.042(2) 0.0026(15) 0.0131(14) 0.0068(14)
N8 0.029(2) 0.050(2) 0.042(3) -0.005(2) 0.009(2) -0.0013(19)
O20 0.042(2) 0.063(2) 0.060(2) 0.0238(19) 0.0063(17) 0.0123(17)
O19 0.0358(19) 0.069(2) 0.066(3) 0.0188(19) 0.0124(18) 0.0002(17)
O4 0.058(2) 0.079(3) 0.048(2) 0.013(2) 0.0188(19) 0.013(2)
C9 0.030(3) 0.041(3) 0.047(3) 0.002(2) 0.005(2) 0.008(2)
C14 0.035(3) 0.045(3) 0.039(3) -0.004(2) 0.006(2) 0.000(2)
C18 0.037(3) 0.038(3) 0.044(3) 0.006(2) 0.011(2) 0.005(2)
C2 0.037(3) 0.027(2) 0.043(3) 0.000(2) 0.006(2) -0.002(2)
C12 0.045(3) 0.035(3) 0.042(3) -0.002(2) -0.004(2) -0.007(2)
C7A 0.032(3) 0.041(3) 0.032(3) -0.001(2) 0.000(2) 0.003(2)
C3 0.022(2) 0.049(3) 0.049(3) 0.003(2) 0.006(2) -0.005(2)
C11 0.044(3) 0.052(3) 0.048(3) -0.003(3) 0.013(2) 0.003(2)
C13 0.035(3) 0.046(3) 0.050(3) 0.013(3) 0.008(2) 0.000(2)
N15 0.057(3) 0.049(3) 0.081(4) 0.002(3) 0.008(3) -0.007(2)
O17 0.064(3) 0.084(3) 0.076(3) -0.021(2) 0.000(2) -0.023(2)
C10 0.031(3) 0.050(3) 0.048(3) 0.000(3) 0.004(2) -0.001(2)
C3A 0.030(2) 0.040(3) 0.047(3) -0.006(2) 0.002(2) 0.005(2)
C6 0.042(3) 0.055(3) 0.086(5) 0.020(3) 0.003(3) -0.008(3)
O16 0.085(3) 0.124(4) 0.086(4) -0.049(3) 0.034(3) -0.030(3)
C23 0.043(3) 0.053(3) 0.077(4) -0.009(3) 0.006(3) 0.009(3)
C4 0.047(3) 0.043(3) 0.058(4) -0.020(3) 0.000(3) 0.003(2)
C5 0.044(3) 0.043(3) 0.109(5) -0.002(3) -0.002(3) -0.008(3)
C7 0.048(3) 0.049(3) 0.053(3) 0.010(3) 0.009(3) 0.011(3)
C21 0.053(3) 0.075(4) 0.063(4) 0.024(3) -0.005(3) 0.016(3)
C22 0.104(5) 0.104(5) 0.102(6) -0.003(5) 0.003(4) 0.060(5)

loop_
_atom_type_symbol
_atom_type_description
_atom_type_scat_dispersion_real
_atom_type_scat_dispersion_imag
_atom_type_scat_source
C C 0.0033 0.0016 'International Tables Vol C Tables 4.2.6.8 and 6.1.1.4'
H H 0.0000 0.0000 'International Tables Vol C Tables 4.2.6.8 and 6.1.1.4'
N N 0.0061 0.0033 'International Tables Vol C Tables 4.2.6.8 and 6.1.1.4'
O O 0.0106 0.0060 'International Tables Vol C Tables 4.2.6.8 and 6.1.1.4'

loop_
_geom_angle_atom_site_label_1
_geom_angle_atom_site_label_2
_geom_angle_atom_site_label_3
_geom_angle
C2 O1 C7A 108.1(3)
C9 N8 C7A 127.8(4)
C9 N8 H8 111(3)
C7A N8 H8 120(3)
C18 O20 C21 116.7(4)
N8 C9 C10 122.9(4)
N8 C9 C14 117.7(4)
C10 C9 C14 119.3(4)
C13 C14 C9 120.9(4)
C13 C14 H14 119.6
C9 C14 H14 119.6
O19 C18 O20 125.2(4)
O19 C18 C2 124.2(4)
O20 C18 C2 110.6(4)
O1 C2 C18 108.9(4)
O1 C2 C3 104.7(3)
C18 C2 C3 113.8(4)
O1 C2 H2 109.7
C18 C2 H2 109.7
C3 C2 H2 109.7
C11 C12 C13 120.6(5)
C11 C12 N15 120.9(5)
C13 C12 N15 118.5(5)
N8 C7A O1 109.8(3)
N8 C7A C7 112.0(4)
O1 C7A C7 107.7(3)
N8 C7A C3A 109.6(4)
O1 C7A C3A 102.6(3)
C7 C7A C3A 114.6(4)
O4 C3 C3A 128.4(4)
O4 C3 C2 124.9(4)
C3A C3 C2 106.7(4)
C12 C11 C10 120.3(5)
C12 C11 H11 119.8
C10 C11 H11 119.8
C14 C13 C12 119.0(4)
C14 C13 H13 120.5
C12 C13 H13 120.5
O17 N15 O16 122.9(5)
O17 N15 C12 119.9(5)
O16 N15 C12 117.2(5)
C11 C10 C9 119.8(4)
C11 C10 H10 120.1
C9 C10 H10 120.1
C3 C3A C23 114.5(4)
C3 C3A C7A 100.1(3)
C23 C3A C7A 116.8(4)
C3 C3A C4 104.0(4)
C23 C3A C4 110.8(4)
C7A C3A C4 109.5(4)
C7 C6 C5 111.1(4)
C7 C6 H6A 109.4
C5 C6 H6A 109.4
C7 C6 H6B 109.4
C5 C6 H6B 109.4
H6A C6 H6B 108.0
C3A C23 H23A 109.5
C3A C23 H23B 109.5
H23A C23 H23B 109.5
C3A C23 H23C 109.5
H23A C23 H23C 109.5
H23B C23 H23C 109.5
C5 C4 C3A 114.2(4)
C5 C4 H4B 108.7
C3A C4 H4B 108.7
C5 C4 H4A 108.7
C3A C4 H4A 108.7
H4B C4 H4A 107.6
C4 C5 C6 110.1(4)
C4 C5 H5B 109.6
C6 C5 H5B 109.6
C4 C5 H5A 109.6
C6 C5 H5A 109.6
H5B C5 H5A 108.2
C6 C7 C7A 112.7(4)
C6 C7 H7B 109.1
C7A C7 H7B 109.1
C6 C7 H7A 109.1
C7A C7 H7A 109.1
H7B C7 H7A 107.8
O20 C21 C22 109.3(5)
O20 C21 H21A 109.8
C22 C21 H21A 109.8
O20 C21 H21B 109.8
C22 C21 H21B 109.8
H21A C21 H21B 108.3
C21 C22 H22B 109.5
C21 C22 H22A 109.5
H22B C22 H22A 109.5
C21 C22 H22C 109.5
H22B C22 H22C 109.5
H22A C22 H22C 109.5

loop_
_geom_bond_atom_site_label_1
_geom_bond_atom_site_label_2
_geom_bond_distance
O1 C2 1.411(5)
O1 C7A 1.449(5)
N8 C9 1.377(6)
N8 C7A 1.444(5)
N8 H8 0.88(5)
O20 C18 1.313(5)
O20 C21 1.462(5)
O19 C18 1.195(5)
O4 C3 1.201(5)
C9 C10 1.383(6)
C9 C14 1.391(6)
C14 C13 1.370(6)
C14 H14 0.9300
C18 C2 1.515(6)
C2 C3 1.540(6)
C2 H2 0.9800
C12 C11 1.370(6)
C12 C13 1.387(6)
C12 N15 1.458(6)
C7A C7 1.523(6)
C7A C3A 1.539(6)
C3 C3A 1.508(6)
C11 C10 1.377(6)
C11 H11 0.9300
C13 H13 0.9300
N15 O17 1.212(5)
N15 O16 1.215(5)
C10 H10 0.9300
C3A C23 1.523(6)
C3A C4 1.556(6)
C6 C7 1.516(6)
C6 C5 1.522(7)
C6 H6A 0.9700
C6 H6B 0.9700
C23 H23A 0.9600
C23 H23B 0.9600
C23 H23C 0.9600
C4 C5 1.516(7)
C4 H4B 0.9700
C4 H4A 0.9700
C5 H5B 0.9700
C5 H5A 0.9700
C7 H7B 0.9700
C7 H7A 0.9700
C21 C22 1.504(7)
C21 H21A 0.9700
C21 H21B 0.9700
C22 H22B 0.9600
C22 H22A 0.9600
C22 H22C 0.9600
